data_4032434
loop_
_publ_author_name
'Tretyakov, Evgeny V.'
'Fedyushin, Pavel A.'
'Panteleeva, Elena V.'
'Stass, Dmitri V.'
'Bagryanskaya, Irina Yu'
'Beregovaya, Irina V.'
'Bogomyakov, Artem S.'

_publ_section_title
;
 Substitution of a Fluorine Atom in Perfluorobenzonitrile by a Lithiated
 Nitronyl Nitroxide.
;
_journal_issue 8
_journal_name_full 'The Journal of organic chemistry'
_journal_page_first 4179
_journal_page_last 4185
_journal_paper_doi 10.1021/acs.joc.7b00144
_journal_volume 82
_journal_year 2017
_chemical_formula_moiety 'C28 H24 F9 N6 O4'
_chemical_formula_sum 'C28 H24 F9 N6 O4'
_chemical_formula_weight 679.53
_chemical_name_systematic
; 
 4-((di(4,4,5,5-tetramethyl-4,5-dihydro-1H-imidazol-3-oxide-1-oxyle-yl)
 (perfluorophenyl)methyl)amino)-2,3,5,6-tetrafluoro-benzonitrile  
;
_space_group_IT_number 2
_symmetry_cell_setting triclinic
_symmetry_space_group_name_Hall '-P 1'
_symmetry_space_group_name_H-M 'P -1'
_atom_sites_solution_hydrogens geom
_atom_sites_solution_primary direct
_atom_sites_solution_secondary difmap
_audit_creation_method SHELXL-97
_cell_angle_alpha 76.259(2)
_cell_angle_beta 78.474(2)
_cell_angle_gamma 87.054(2)
_cell_formula_units_Z 2
_cell_length_a 10.0863(6)
_cell_length_b 12.4846(7)
_cell_length_c 13.1297(7)
_cell_measurement_reflns_used 9222
_cell_measurement_temperature 296(2)
_cell_measurement_theta_max 24.79
_cell_measurement_theta_min 3.36
_cell_volume 1573.62(15)
_computing_cell_refinement 'Bruker SAINT'
_computing_data_collection 'Bruker APEX2'
_computing_data_reduction 'Bruker SAINT'
_computing_molecular_graphics 'Bruker SHELXTL'
_computing_publication_material 'Bruker SHELXTL'
_computing_structure_refinement 'SHELXL-97 (Sheldrick, 2008)'
_computing_structure_solution 'SHELXS-97 (Sheldrick, 2008)'
_diffrn_ambient_temperature 296(2)
_diffrn_measured_fraction_theta_full 0.995
_diffrn_measured_fraction_theta_max 0.995
_diffrn_measurement_device_type 'Bruker APEX-II CCD'
_diffrn_measurement_method '\f and \w scans'
_diffrn_radiation_monochromator graphite
_diffrn_radiation_source 'sealed tube'
_diffrn_radiation_type MoK\a
_diffrn_radiation_wavelength 0.71073
_diffrn_reflns_av_R_equivalents 0.0356
_diffrn_reflns_av_sigmaI/netI 0.0297
_diffrn_reflns_limit_h_max 12
_diffrn_reflns_limit_h_min -12
_diffrn_reflns_limit_k_max 15
_diffrn_reflns_limit_k_min -15
_diffrn_reflns_limit_l_max 16
_diffrn_reflns_limit_l_min -16
_diffrn_reflns_number 28664
_diffrn_reflns_theta_full 25.74
_diffrn_reflns_theta_max 25.74
_diffrn_reflns_theta_min 1.63
_diffrn_standards_number 0
_exptl_absorpt_coefficient_mu 0.133
_exptl_absorpt_correction_T_max 0.8620
_exptl_absorpt_correction_T_min 0.8151
_exptl_absorpt_correction_type multi-scan
_exptl_absorpt_process_details SADABS
_exptl_crystal_colour black
_exptl_crystal_density_diffrn 1.434
_exptl_crystal_density_method 'not measured'
_exptl_crystal_description prism
_exptl_crystal_F_000 694
_exptl_crystal_size_max 0.40
_exptl_crystal_size_mid 0.20
_exptl_crystal_size_min 0.05
_refine_diff_density_max 0.793
_refine_diff_density_min -0.899
_refine_diff_density_rms 0.311
_refine_ls_extinction_method none
_refine_ls_goodness_of_fit_ref 1.235
_refine_ls_hydrogen_treatment constr
_refine_ls_matrix_type full
_refine_ls_number_parameters 431
_refine_ls_number_reflns 5991
_refine_ls_number_restraints 0
_refine_ls_restrained_S_all 1.235
_refine_ls_R_factor_all 0.1234
_refine_ls_R_factor_gt 0.0665
_refine_ls_shift/su_max 0.007
_refine_ls_shift/su_mean 0.001
_refine_ls_structure_factor_coef Fsqd
_refine_ls_weighting_details 'calc w=1/[\s^2^(Fo^2^)+(0.1220P)^2^+0.7079P] where P=(Fo^2^+2Fc^2^)/3'
_refine_ls_weighting_scheme calc
_refine_ls_wR_factor_gt 0.1749
_refine_ls_wR_factor_ref 0.2495
_reflns_number_gt 4112
_reflns_number_total 5991
_reflns_threshold_expression >2sigma(I)
_cod_data_source_file jo7b00144_si_002.cif
_cod_data_source_block 5_paf140
_cod_depositor_comments
;
The following automatic conversions were performed:

'_symmetry_cell_setting' value 'Triclinic' changed to 'triclinic'
according to
/home/data/users/saulius/crontab/automatic-downloads/rss-feeds/ACS/lib/dictionaries/cif_core.dic
dictionary named 'cif_core.dic' version 2.4.2 from 2011-04-26.

Automatic conversion script
Id: cif_fix_values 4973 2017-02-22 13:04:09Z antanas 

 Adding full bibliography for 4032432--4032434.cif.
;
_cod_original_sg_symbol_H-M 'P-1   '
_cod_database_code 4032434

loop_
_symmetry_equiv_pos_as_xyz
'x, y, z'
'-x, -y, -z'

loop_
_atom_site_label
_atom_site_type_symbol
_atom_site_fract_x
_atom_site_fract_y
_atom_site_fract_z
_atom_site_U_iso_or_equiv
_atom_site_adp_type
_atom_site_occupancy
_atom_site_symmetry_multiplicity
_atom_site_calc_flag
_atom_site_refinement_flags
F1 F 0.33456(15) 0.26363(16) 0.07533(13) 0.0620(5) Uani 1 1 d .
O1 O -0.03150(19) 0.10679(17) 0.09388(16) 0.0588(5) Uani 1 1 d .
F3 F 0.22720(19) 0.46896(15) 0.09959(16) 0.0748(5) Uani 1 1 d .
F4 F 0.3006(3) 0.5887(2) 0.2174(3) 0.1225(9) Uani 1 1 d .
F5 F -0.0122(2) 0.2336(2) 0.41093(14) 0.0891(7) Uani 1 1 d .
O4 O -0.1614(2) 0.44416(16) 0.14408(18) 0.0637(6) Uani 1 1 d .
O3 O -0.1385(2) 0.08493(17) 0.33364(19) 0.0689(6) Uani 1 1 d .
F7 F -0.02437(18) 0.35893(16) -0.11025(14) 0.0715(5) Uani 1 1 d .
N5 N 0.0558(2) 0.32975(18) 0.07421(16) 0.0440(5) Uani 1 1 d .
F6 F 0.4970(2) 0.2396(2) -0.10117(18) 0.0989(8) Uani 1 1 d .
C31 C -0.4152(4) 0.1382(4) 0.3938(4) 0.0953(14) Uani 1 1 d .
H31A H -0.5096 0.1513 0.3925 0.143 Uiso 1 1 calc R
H31B H -0.3921 0.1658 0.4502 0.143 Uiso 1 1 calc R
H31C H -0.3971 0.0605 0.4057 0.143 Uiso 1 1 calc R
F2 F 0.1445(3) 0.3449(2) -0.29181(15) 0.1072(8) Uani 1 1 d .
N1 N 0.0599(2) 0.08776(17) 0.15087(17) 0.0454(5) Uani 1 1 d .
N2 N 0.1947(2) 0.11236(17) 0.25541(17) 0.0447(5) Uani 1 1 d .
O2 O 0.2638(2) 0.15852(17) 0.30395(17) 0.0621(5) Uani 1 1 d .
N4 N -0.1955(2) 0.34852(18) 0.20298(18) 0.0468(5) Uani 1 1 d .
N3 N -0.1834(2) 0.17694(19) 0.28852(18) 0.0493(6) Uani 1 1 d .
C30 C 0.1048(3) 0.3286(2) -0.1082(2) 0.0495(7) Uani 1 1 d .
F8 F 0.2233(4) 0.5365(3) 0.4327(3) 0.1681(12) Uani 1 1 d .
F9 F 0.0630(4) 0.3566(3) 0.5277(2) 0.1560(13) Uani 1 1 d .
C2 C 0.1848(5) 0.4752(4) 0.3730(4) 0.0997(12) Uani 1 1 d .
C3 C 0.2225(3) 0.5009(3) 0.2653(3) 0.0769(10) Uani 1 1 d .
C4 C 0.1818(3) 0.4367(2) 0.2046(2) 0.0527(7) Uani 1 1 d .
C5 C 0.1002(2) 0.3461(2) 0.2505(2) 0.0431(6) Uani 1 1 d .
C6 C 0.0428(2) 0.27481(19) 0.18718(18) 0.0370(5) Uani 1 1 d .
C7 C 0.1470(2) 0.30969(19) -0.01085(18) 0.0389(6) Uani 1 1 d .
C8 C 0.2828(3) 0.2798(2) -0.0136(2) 0.0472(6) Uani 1 1 d .
C9 C 0.3674(3) 0.2699(3) -0.1058(3) 0.0645(9) Uani 1 1 d .
C10 C 0.3252(4) 0.2904(3) -0.2019(2) 0.0734(10) Uani 1 1 d .
C11 C 0.4174(6) 0.2831(4) -0.2990(3) 0.1160(18) Uani 1 1 d .
N6 N 0.4861(7) 0.2779(5) -0.3772(3) 0.189(3) Uani 1 1 d .
C13 C 0.1018(2) 0.1598(2) 0.19871(19) 0.0381(5) Uani 1 1 d .
C14 C 0.1348(3) -0.0197(2) 0.1686(3) 0.0576(7) Uani 1 1 d .
C15 C 0.2056(3) -0.0099(2) 0.2617(2) 0.0551(7) Uani 1 1 d .
C16 C 0.3546(3) -0.0433(3) 0.2484(4) 0.0827(11) Uani 1 1 d .
H5 H 0.4036 -0.0005 0.1821 0.124 Uiso 1 1 calc R
H4 H 0.3630 -0.1202 0.2480 0.124 Uiso 1 1 calc R
H3 H 0.3909 -0.0303 0.3066 0.124 Uiso 1 1 calc R
C17 C 0.1321(4) -0.0659(3) 0.3731(3) 0.0799(11) Uani 1 1 d .
H8 H 0.1741 -0.0460 0.4254 0.120 Uiso 1 1 calc R
H6 H 0.1367 -0.1445 0.3815 0.120 Uiso 1 1 calc R
H7 H 0.0391 -0.0427 0.3827 0.120 Uiso 1 1 calc R
C18 C 0.2313(4) -0.0204(3) 0.0619(3) 0.0826(11) Uani 1 1 d .
H9 H 0.1804 -0.0084 0.0057 0.124 Uiso 1 1 calc R
H11 H 0.2768 -0.0904 0.0670 0.124 Uiso 1 1 calc R
H10 H 0.2969 0.0372 0.0466 0.124 Uiso 1 1 calc R
C19 C 0.0330(4) -0.1129(3) 0.1954(4) 0.0921(12) Uani 1 1 d .
H12 H -0.0345 -0.1058 0.2564 0.138 Uiso 1 1 calc R
H13 H 0.0787 -0.1825 0.2114 0.138 Uiso 1 1 calc R
H14 H -0.0095 -0.1093 0.1355 0.138 Uiso 1 1 calc R
C20 C 0.1035(5) 0.3853(4) 0.4218(3) 0.0910(12) Uani 1 1 d .
C22 C 0.0638(3) 0.3224(3) 0.3602(2) 0.0619(8) Uani 1 1 d .
C23 C -0.1111(2) 0.2648(2) 0.22792(19) 0.0395(6) Uani 1 1 d .
C24 C -0.3385(3) 0.3224(3) 0.2602(3) 0.0658(9) Uani 1 1 d .
C25 C -0.3324(3) 0.1961(3) 0.2889(3) 0.0626(8) Uani 1 1 d .
C26 C -0.3598(4) 0.1468(4) 0.1980(4) 0.0919(12) Uani 1 1 d .
H20 H -0.3260 0.0725 0.2071 0.138 Uiso 1 1 calc R
H18 H -0.3149 0.1903 0.1305 0.138 Uiso 1 1 calc R
H19 H -0.4554 0.1469 0.1997 0.138 Uiso 1 1 calc R
C27 C -0.4353(4) 0.3764(4) 0.1919(4) 0.1094(17) Uani 1 1 d .
H21 H -0.4294 0.4550 0.1805 0.164 Uiso 1 1 calc R
H22 H -0.5256 0.3529 0.2266 0.164 Uiso 1 1 calc R
H23 H -0.4134 0.3562 0.1243 0.164 Uiso 1 1 calc R
C28 C -0.3561(5) 0.3720(4) 0.3605(4) 0.1101(16) Uani 1 1 d .
H26 H -0.3025 0.3305 0.4092 0.165 Uiso 1 1 calc R
H25 H -0.4497 0.3685 0.3951 0.165 Uiso 1 1 calc R
H24 H -0.3271 0.4474 0.3390 0.165 Uiso 1 1 calc R
C29 C 0.1912(4) 0.3211(3) -0.2012(2) 0.0672(9) Uani 1 1 d .

loop_
_atom_site_aniso_label
_atom_site_aniso_U_11
_atom_site_aniso_U_22
_atom_site_aniso_U_33
_atom_site_aniso_U_23
_atom_site_aniso_U_13
_atom_site_aniso_U_12
F1 0.0428(8) 0.0880(12) 0.0525(9) -0.0077(8) -0.0149(7) 0.0058(8)
O1 0.0579(10) 0.0634(11) 0.0698(11) -0.0240(9) -0.0374(9) 0.0033(9)
F3 0.0735(11) 0.0639(10) 0.0803(12) -0.0141(9) 0.0044(10) -0.0273(9)
F4 0.1111(16) 0.0846(14) 0.189(3) -0.0516(15) -0.0352(17) -0.0424(13)
F5 0.1138(15) 0.1078(15) 0.0423(9) 0.0032(10) -0.0230(10) -0.0353(13)
O4 0.0623(12) 0.0422(10) 0.0775(14) -0.0017(10) -0.0083(11) 0.0072(9)
O3 0.0559(11) 0.0531(12) 0.0810(15) 0.0115(11) -0.0067(11) -0.0016(10)
F7 0.0742(10) 0.0751(11) 0.0681(10) 0.0022(9) -0.0420(9) -0.0043(9)
N5 0.0437(11) 0.0483(12) 0.0372(11) -0.0041(9) -0.0087(9) 0.0019(9)
F6 0.0715(12) 0.1155(17) 0.0837(14) -0.0052(13) 0.0159(11) 0.0326(12)
C31 0.058(2) 0.101(3) 0.104(3) 0.005(2) 0.009(2) -0.014(2)
F2 0.177(2) 0.1098(17) 0.0421(9) -0.0094(10) -0.0455(12) -0.0087(16)
N1 0.0479(11) 0.0406(11) 0.0529(12) -0.0116(9) -0.0207(10) -0.0007(9)
N2 0.0475(11) 0.0403(11) 0.0500(11) -0.0061(9) -0.0233(9) 0.0007(9)
O2 0.0663(11) 0.0587(11) 0.0752(12) -0.0171(10) -0.0452(10) 0.0035(9)
N4 0.0424(11) 0.0448(12) 0.0533(12) -0.0113(10) -0.0112(10) 0.0048(9)
N3 0.0404(11) 0.0478(12) 0.0544(13) -0.0014(10) -0.0085(10) -0.0032(10)
C30 0.0649(16) 0.0392(13) 0.0464(14) -0.0040(11) -0.0223(12) -0.0027(12)
F8 0.197(3) 0.190(2) 0.184(2) -0.1253(19) -0.087(2) -0.030(2)
F9 0.202(3) 0.231(3) 0.0620(13) -0.0601(16) -0.0493(16) -0.032(3)
C2 0.104(3) 0.112(3) 0.120(3) -0.069(2) -0.055(2) -0.006(2)
C3 0.0636(18) 0.0669(19) 0.115(3) -0.0381(19) -0.0302(19) -0.0091(16)
C4 0.0445(13) 0.0483(14) 0.0701(18) -0.0196(13) -0.0152(13) -0.0008(12)
C5 0.0425(12) 0.0434(13) 0.0487(13) -0.0147(11) -0.0173(11) 0.0028(11)
C6 0.0369(11) 0.0384(12) 0.0363(11) -0.0055(10) -0.0116(9) -0.0018(10)
C7 0.0491(13) 0.0331(11) 0.0354(12) -0.0058(9) -0.0127(10) -0.0012(10)
C8 0.0523(14) 0.0455(14) 0.0396(13) -0.0051(11) -0.0055(12) 0.0020(12)
C9 0.0669(19) 0.0566(17) 0.0583(18) -0.0062(14) 0.0037(15) 0.0137(15)
C10 0.107(3) 0.0595(18) 0.0427(16) -0.0096(14) 0.0044(17) 0.0143(18)
C11 0.162(4) 0.110(3) 0.055(2) -0.011(2) 0.010(3) 0.044(3)
N6 0.251(6) 0.215(5) 0.059(2) -0.023(3) 0.034(3) 0.098(5)
C13 0.0370(11) 0.0400(12) 0.0382(12) -0.0050(10) -0.0141(10) -0.0005(10)
C14 0.0635(16) 0.0395(14) 0.0773(19) -0.0162(13) -0.0289(15) 0.0036(12)
C15 0.0560(15) 0.0410(14) 0.0705(18) -0.0076(13) -0.0249(14) 0.0056(12)
C16 0.0657(18) 0.072(2) 0.125(3) -0.037(2) -0.0428(19) 0.0228(17)
C17 0.104(3) 0.0543(18) 0.072(2) 0.0110(16) -0.026(2) -0.0030(18)
C18 0.099(3) 0.078(2) 0.083(2) -0.0396(18) -0.028(2) 0.032(2)
C19 0.103(3) 0.0466(17) 0.139(3) -0.0138(19) -0.057(2) -0.0151(18)
C20 0.108(3) 0.125(3) 0.0619(19) -0.043(2) -0.0394(19) -0.002(3)
C22 0.0714(18) 0.0721(19) 0.0485(15) -0.0152(14) -0.0234(14) -0.0068(16)
C23 0.0380(11) 0.0417(12) 0.0396(12) -0.0075(10) -0.0114(10) -0.0009(10)
C24 0.0414(14) 0.070(2) 0.077(2) -0.0067(17) -0.0037(14) 0.0055(14)
C25 0.0383(14) 0.0684(19) 0.077(2) -0.0112(16) -0.0061(14) -0.0056(13)
C26 0.0596(19) 0.112(3) 0.120(3) -0.046(2) -0.029(2) -0.013(2)
C27 0.0505(18) 0.111(3) 0.150(4) 0.006(3) -0.029(2) 0.019(2)
C28 0.107(3) 0.101(3) 0.111(3) -0.048(3) 0.035(3) -0.002(3)
C29 0.120(3) 0.0502(16) 0.0339(14) -0.0033(12) -0.0246(16) -0.0093(17)

loop_
_atom_type_symbol
_atom_type_description
_atom_type_scat_dispersion_real
_atom_type_scat_dispersion_imag
_atom_type_scat_source
C C 0.0033 0.0016 'International Tables Vol C Tables 4.2.6.8 and 6.1.1.4'
H H 0.0000 0.0000 'International Tables Vol C Tables 4.2.6.8 and 6.1.1.4'
N N 0.0061 0.0033 'International Tables Vol C Tables 4.2.6.8 and 6.1.1.4'
O O 0.0106 0.0060 'International Tables Vol C Tables 4.2.6.8 and 6.1.1.4'
F F 0.0171 0.0103 'International Tables Vol C Tables 4.2.6.8 and 6.1.1.4'

loop_
_geom_angle_atom_site_label_1
_geom_angle_atom_site_label_2
_geom_angle_atom_site_label_3
_geom_angle
C7 N5 C6 128.6(2)
C25 C31 H31A 109.5
C25 C31 H31B 109.5
H31A C31 H31B 109.5
C25 C31 H31C 109.5
H31A C31 H31C 109.5
H31B C31 H31C 109.5
O1 N1 C13 125.2(2)
O1 N1 C14 122.2(2)
C13 N1 C14 112.6(2)
O2 N2 C13 127.1(2)
O2 N2 C15 121.3(2)
C13 N2 C15 111.5(2)
O4 N4 C23 125.7(2)
O4 N4 C24 121.9(2)
C23 N4 C24 112.2(2)
O3 N3 C23 127.4(2)
O3 N3 C25 121.6(2)
C23 N3 C25 110.7(2)
F7 C30 C29 119.7(3)
F7 C30 C7 117.8(2)
C29 C30 C7 122.4(3)
F8 C2 C3 121.4(4)
F8 C2 C20 119.3(4)
C3 C2 C20 119.3(3)
F4 C3 C2 119.5(3)
F4 C3 C4 119.8(4)
C2 C3 C4 120.7(3)
F3 C4 C5 123.0(3)
F3 C4 C3 115.2(3)
C5 C4 C3 121.7(3)
C22 C5 C4 116.0(3)
C22 C5 C6 119.3(2)
C4 C5 C6 124.6(2)
N5 C6 C13 110.2(2)
N5 C6 C23 103.73(18)
C13 C6 C23 108.12(19)
N5 C6 C5 111.94(19)
C13 C6 C5 114.06(19)
C23 C6 C5 108.2(2)
N5 C7 C30 117.3(2)
N5 C7 C8 127.1(2)
C30 C7 C8 115.5(2)
F1 C8 C9 118.0(3)
F1 C8 C7 120.1(2)
C9 C8 C7 121.9(3)
F6 C9 C8 118.0(3)
F6 C9 C10 119.8(3)
C8 C9 C10 122.2(3)
C9 C10 C29 116.9(3)
C9 C10 C11 121.3(4)
C29 C10 C11 121.8(4)
N6 C11 C10 177.5(7)
N1 C13 N2 109.9(2)
N1 C13 C6 121.0(2)
N2 C13 C6 129.0(2)
N1 C14 C19 108.4(3)
N1 C14 C18 105.9(2)
C19 C14 C18 109.9(3)
N1 C14 C15 101.1(2)
C19 C14 C15 115.4(3)
C18 C14 C15 115.0(3)
N2 C15 C17 106.1(3)
N2 C15 C16 108.8(2)
C17 C15 C16 109.3(3)
N2 C15 C14 101.4(2)
C17 C15 C14 115.1(3)
C16 C15 C14 115.3(3)
C15 C16 H5 109.5
C15 C16 H4 109.5
H5 C16 H4 109.5
C15 C16 H3 109.5
H5 C16 H3 109.5
H4 C16 H3 109.5
C15 C17 H8 109.5
C15 C17 H6 109.5
H8 C17 H6 109.5
C15 C17 H7 109.5
H8 C17 H7 109.5
H6 C17 H7 109.5
C14 C18 H9 109.5
C14 C18 H11 109.5
H9 C18 H11 109.5
C14 C18 H10 109.5
H9 C18 H10 109.5
H11 C18 H10 109.5
C14 C19 H12 109.5
C14 C19 H13 109.5
H12 C19 H13 109.5
C14 C19 H14 109.5
H12 C19 H14 109.5
H13 C19 H14 109.5
F9 C20 C2 121.7(4)
F9 C20 C22 119.0(4)
C2 C20 C22 119.2(3)
F5 C22 C20 117.5(3)
F5 C22 C5 119.4(3)
C20 C22 C5 123.0(3)
N4 C23 N3 109.0(2)
N4 C23 C6 122.1(2)
N3 C23 C6 128.9(2)
C27 C24 N4 110.5(3)
C27 C24 C25 117.9(3)
N4 C24 C25 100.4(2)
C27 C24 C28 109.5(4)
N4 C24 C28 105.0(3)
C25 C24 C28 112.4(3)
C31 C25 N3 110.7(3)
C31 C25 C24 117.1(3)
N3 C25 C24 100.9(2)
C31 C25 C26 110.4(3)
N3 C25 C26 104.8(3)
C24 C25 C26 111.9(3)
C25 C26 H20 109.5
C25 C26 H18 109.5
H20 C26 H18 109.5
C25 C26 H19 109.5
H20 C26 H19 109.5
H18 C26 H19 109.5
C24 C27 H21 109.5
C24 C27 H22 109.5
H21 C27 H22 109.5
C24 C27 H23 109.5
H21 C27 H23 109.5
H22 C27 H23 109.5
C24 C28 H26 109.5
C24 C28 H25 109.5
H26 C28 H25 109.5
C24 C28 H24 109.5
H26 C28 H24 109.5
H25 C28 H24 109.5
F2 C29 C30 118.8(3)
F2 C29 C10 120.1(3)
C30 C29 C10 121.1(3)

loop_
_geom_bond_atom_site_label_1
_geom_bond_atom_site_label_2
_geom_bond_distance
F1 C8 1.341(3)
O1 N1 1.279(3)
F3 C4 1.332(4)
F4 C3 1.334(4)
F5 C22 1.339(4)
O4 N4 1.281(3)
O3 N3 1.267(3)
F7 C30 1.342(3)
N5 C7 1.362(3)
N5 C6 1.461(3)
F6 C9 1.351(4)
C31 C25 1.498(5)
C31 H31A 0.9600
C31 H31B 0.9600
C31 H31C 0.9600
F2 C29 1.329(4)
N1 C13 1.340(3)
N1 C14 1.498(4)
N2 O2 1.272(3)
N2 C13 1.340(3)
N2 C15 1.509(4)
N4 C23 1.335(3)
N4 C24 1.500(4)
N3 C23 1.343(3)
N3 C25 1.509(4)
C30 C29 1.371(4)
C30 C7 1.391(4)
F8 C2 1.339(5)
F9 C20 1.334(5)
C2 C3 1.352(6)
C2 C20 1.373(6)
C3 C4 1.384(5)
C4 C5 1.376(4)
C5 C22 1.376(4)
C5 C6 1.555(3)
C6 C13 1.511(3)
C6 C23 1.539(3)
C7 C8 1.396(4)
C8 C9 1.363(4)
C9 C10 1.375(5)
C10 C29 1.384(5)
C10 C11 1.439(5)
C11 N6 1.131(6)
C14 C19 1.522(5)
C14 C18 1.540(5)
C14 C15 1.563(4)
C15 C17 1.521(5)
C15 C16 1.526(4)
C16 H5 0.9600
C16 H4 0.9600
C16 H3 0.9600
C17 H8 0.9600
C17 H6 0.9600
C17 H7 0.9600
C18 H9 0.9600
C18 H11 0.9600
C18 H10 0.9600
C19 H12 0.9600
C19 H13 0.9600
C19 H14 0.9600
C20 C22 1.377(5)
C24 C27 1.486(5)
C24 C25 1.533(5)
C24 C28 1.558(6)
C25 C26 1.543(5)
C26 H20 0.9600
C26 H18 0.9600
C26 H19 0.9600
C27 H21 0.9600
C27 H22 0.9600
C27 H23 0.9600
C28 H26 0.9600
C28 H25 0.9600
C28 H24 0.9600

loop_
_geom_torsion_atom_site_label_1
_geom_torsion_atom_site_label_2
_geom_torsion_atom_site_label_3
_geom_torsion_atom_site_label_4
_geom_torsion
F8 C2 C3 F4 0.5(6)
C20 C2 C3 F4 179.4(4)
F8 C2 C3 C4 -180.0(4)
C20 C2 C3 C4 -1.1(6)
F4 C3 C4 F3 0.7(4)
C2 C3 C4 F3 -178.8(3)
F4 C3 C4 C5 -179.3(3)
C2 C3 C4 C5 1.2(5)
F3 C4 C5 C22 178.9(3)
C3 C4 C5 C22 -1.1(4)
F3 C4 C5 C6 -4.3(4)
C3 C4 C5 C6 175.8(3)
C7 N5 C6 C13 -24.7(3)
C7 N5 C6 C23 -140.2(2)
C7 N5 C6 C5 103.3(3)
C22 C5 C6 N5 162.2(2)
C4 C5 C6 N5 -14.5(3)
C22 C5 C6 C13 -71.8(3)
C4 C5 C6 C13 111.4(3)
C22 C5 C6 C23 48.5(3)
C4 C5 C6 C23 -128.2(3)
C6 N5 C7 C30 148.9(2)
C6 N5 C7 C8 -36.3(4)
F7 C30 C7 N5 -3.8(3)
C29 C30 C7 N5 173.9(2)
F7 C30 C7 C8 -179.2(2)
C29 C30 C7 C8 -1.5(4)
N5 C7 C8 F1 2.7(4)
C30 C7 C8 F1 177.6(2)
N5 C7 C8 C9 -174.9(3)
C30 C7 C8 C9 0.0(4)
F1 C8 C9 F6 2.9(4)
C7 C8 C9 F6 -179.4(3)
F1 C8 C9 C10 -176.6(3)
C7 C8 C9 C10 1.0(5)
F6 C9 C10 C29 180.0(3)
C8 C9 C10 C29 -0.5(5)
F6 C9 C10 C11 -1.7(6)
C8 C9 C10 C11 177.9(4)
C9 C10 C11 N6 173(14)
C29 C10 C11 N6 -8(15)
O1 N1 C13 N2 177.6(2)
C14 N1 C13 N2 -3.8(3)
O1 N1 C13 C6 -0.9(4)
C14 N1 C13 C6 177.7(2)
O2 N2 C13 N1 174.0(2)
C15 N2 C13 N1 -9.1(3)
O2 N2 C13 C6 -7.6(4)
C15 N2 C13 C6 169.2(2)
N5 C6 C13 N1 -54.8(3)
C23 C6 C13 N1 58.0(3)
C5 C6 C13 N1 178.4(2)
N5 C6 C13 N2 127.1(3)
C23 C6 C13 N2 -120.2(3)
C5 C6 C13 N2 0.2(3)
O1 N1 C14 C19 -45.6(4)
C13 N1 C14 C19 135.9(3)
O1 N1 C14 C18 72.4(3)
C13 N1 C14 C18 -106.2(3)
O1 N1 C14 C15 -167.4(2)
C13 N1 C14 C15 14.1(3)
O2 N2 C15 C17 73.6(3)
C13 N2 C15 C17 -103.5(3)
O2 N2 C15 C16 -43.9(4)
C13 N2 C15 C16 139.0(3)
O2 N2 C15 C14 -165.8(2)
C13 N2 C15 C14 17.1(3)
N1 C14 C15 N2 -17.2(3)
C19 C14 C15 N2 -134.0(3)
C18 C14 C15 N2 96.4(3)
N1 C14 C15 C17 96.8(3)
C19 C14 C15 C17 -20.0(4)
C18 C14 C15 C17 -149.6(3)
N1 C14 C15 C16 -134.6(3)
C19 C14 C15 C16 108.7(3)
C18 C14 C15 C16 -21.0(4)
F8 C2 C20 F9 -0.8(7)
C3 C2 C20 F9 -179.8(4)
F8 C2 C20 C22 179.9(4)
C3 C2 C20 C22 1.0(7)
F9 C20 C22 F5 -1.1(6)
C2 C20 C22 F5 178.1(4)
F9 C20 C22 C5 179.7(4)
C2 C20 C22 C5 -1.0(6)
C4 C5 C22 F5 -178.1(3)
C6 C5 C22 F5 4.9(4)
C4 C5 C22 C20 1.1(5)
C6 C5 C22 C20 -176.0(3)
O4 N4 C23 N3 -178.3(3)
C24 N4 C23 N3 6.9(3)
O4 N4 C23 C6 0.2(4)
C24 N4 C23 C6 -174.6(2)
O3 N3 C23 N4 -174.7(3)
C25 N3 C23 N4 11.1(3)
O3 N3 C23 C6 6.9(5)
C25 N3 C23 C6 -167.4(3)
N5 C6 C23 N4 -45.0(3)
C13 C6 C23 N4 -162.0(2)
C5 C6 C23 N4 74.0(3)
N5 C6 C23 N3 133.2(3)
C13 C6 C23 N3 16.3(4)
C5 C6 C23 N3 -107.7(3)
O4 N4 C24 C27 38.9(5)
C23 N4 C24 C27 -146.0(3)
O4 N4 C24 C25 164.2(3)
C23 N4 C24 C25 -20.8(3)
O4 N4 C24 C28 -79.1(4)
C23 N4 C24 C28 96.0(3)
O3 N3 C25 C31 37.5(4)
C23 N3 C25 C31 -147.9(3)
O3 N3 C25 C24 162.1(3)
C23 N3 C25 C24 -23.2(3)
O3 N3 C25 C26 -81.5(3)
C23 N3 C25 C26 93.1(3)
C27 C24 C25 C31 -95.5(4)
N4 C24 C25 C31 144.4(3)
C28 C24 C25 C31 33.3(4)
C27 C24 C25 N3 144.3(3)
N4 C24 C25 N3 24.2(3)
C28 C24 C25 N3 -86.8(3)
C27 C24 C25 C26 33.3(4)
N4 C24 C25 C26 -86.8(3)
C28 C24 C25 C26 162.2(3)
F7 C30 C29 F2 0.4(4)
C7 C30 C29 F2 -177.2(3)
F7 C30 C29 C10 179.8(3)
C7 C30 C29 C10 2.2(5)
C9 C10 C29 F2 178.3(3)
C11 C10 C29 F2 0.0(6)
C9 C10 C29 C30 -1.1(5)
C11 C10 C29 C30 -179.4(4)
